data_7116870
loop_
_publ_author_name
'K. W. J. Heard'
'J. J. Morrison'
'L. Weston'
'C. H. Lo'
'L. Pirvu'
'J. Raftery'
'M. S. Little'
'J. J. W. McDouall'
'S. G. Yeates'
'P. Quayle'

_publ_section_title
;
 An orthogonal C-H borylation - cross-coupling strategy for the
 preparation of tetrasubstituted 'A2B2'-chrysene derivatives with tuneable
 photophysical properties
;
_journal_name_full Chem.Commun.
_journal_page_first 6115
_journal_paper_doi 10.1039/C4cc10132D
_journal_volume 51
_journal_year 2015
_chemical_formula_sum 'C54 H52'
_chemical_formula_weight 700.96
_chemical_name_systematic
; 
 ? 
;
_space_group_IT_number 19
_symmetry_cell_setting orthorhombic
_symmetry_space_group_name_Hall 'P 2ac 2ab'
_symmetry_space_group_name_H-M 'P 21 21 21'
_atom_sites_solution_hydrogens geom
_atom_sites_solution_primary direct
_atom_sites_solution_secondary difmap
_audit_creation_method SHELXL-97
_audit_update_record
;
2014-10-17 deposited with the CCDC.
2015-02-26 downloaded from the CCDC.
;
_cell_angle_alpha 90.00
_cell_angle_beta 90.00
_cell_angle_gamma 90.00
_cell_formula_units_Z 8
_cell_length_a 13.2582(6)
_cell_length_b 14.2403(8)
_cell_length_c 42.561(2)
_cell_measurement_reflns_used 4085
_cell_measurement_temperature 100(2)
_cell_measurement_theta_max 70.09
_cell_measurement_theta_min 3.73
_cell_volume 8035.5(7)
_computing_cell_refinement 'Bruker SAINT'
_computing_data_collection 'Bruker APEX2'
_computing_data_reduction 'Bruker SAINT'
_computing_molecular_graphics 'Bruker SHELXTL'
_computing_publication_material 'Bruker SHELXTL'
_computing_structure_refinement 'SHELXL-97 (Sheldrick, 2008)'
_computing_structure_solution 'SHELXS-97 (Sheldrick, 2008)'
_diffrn_ambient_temperature 100(2)
_diffrn_measured_fraction_theta_full 0.992
_diffrn_measured_fraction_theta_max 0.982
_diffrn_measurement_device_type 'Bruker APEX-II CCD'
_diffrn_measurement_method '\f and \w scans'
_diffrn_radiation_monochromator graphite
_diffrn_radiation_source 'fine-focus sealed tube'
_diffrn_radiation_type CuK\a
_diffrn_radiation_wavelength 1.54178
_diffrn_reflns_av_R_equivalents 0.0348
_diffrn_reflns_av_sigmaI/netI 0.0550
_diffrn_reflns_limit_h_max 15
_diffrn_reflns_limit_h_min -9
_diffrn_reflns_limit_k_max 17
_diffrn_reflns_limit_k_min -13
_diffrn_reflns_limit_l_max 45
_diffrn_reflns_limit_l_min -51
_diffrn_reflns_number 23068
_diffrn_reflns_theta_full 66.60
_diffrn_reflns_theta_max 70.11
_diffrn_reflns_theta_min 3.27
_exptl_absorpt_coefficient_mu 0.487
_exptl_absorpt_correction_T_max 0.9855
_exptl_absorpt_correction_T_min 0.801691
_exptl_absorpt_correction_type multi-scan
_exptl_absorpt_process_details SADABS
_exptl_crystal_colour white
_exptl_crystal_density_diffrn 1.159
_exptl_crystal_density_method 'not measured'
_exptl_crystal_description plate
_exptl_crystal_F_000 3008
_exptl_crystal_size_max 0.15
_exptl_crystal_size_mid 0.11
_exptl_crystal_size_min 0.03
_refine_diff_density_max 0.379
_refine_diff_density_min -0.197
_refine_diff_density_rms 0.041
_refine_ls_abs_structure_details 'Flack H D (1983), Acta Cryst. A39, 876-881'
_refine_ls_abs_structure_Flack -0.9(10)
_refine_ls_extinction_method none
_refine_ls_goodness_of_fit_ref 1.008
_refine_ls_hydrogen_treatment constr
_refine_ls_matrix_type full
_refine_ls_number_parameters 977
_refine_ls_number_reflns 13704
_refine_ls_number_restraints 0
_refine_ls_restrained_S_all 1.008
_refine_ls_R_factor_all 0.0612
_refine_ls_R_factor_gt 0.0458
_refine_ls_shift/su_max 0.001
_refine_ls_shift/su_mean 0.000
_refine_ls_structure_factor_coef Fsqd
_refine_ls_weighting_details 'calc w=1/[\s^2^(Fo^2^)+(0.0568P)^2^+0.7663P] where P=(Fo^2^+2Fc^2^)/3'
_refine_ls_weighting_scheme calc
_refine_ls_wR_factor_gt 0.1064
_refine_ls_wR_factor_ref 0.1150
_reflns_number_gt 11325
_reflns_number_total 13704
_reflns_threshold_expression >2sigma(I)
_cod_data_source_file c4cc10132d2.cif
_cod_data_source_block s3937ma
_cod_original_cell_volume 8035.6(7)
_cod_original_sg_symbol_H-M P2(1)2(1)2(1)
_cod_database_code 7116870

loop_
_symmetry_equiv_pos_as_xyz
'x, y, z'
'x+1/2, -y+1/2, -z'
'-x, y+1/2, -z+1/2'
'-x+1/2, -y, z+1/2'

loop_
_atom_site_label
_atom_site_type_symbol
_atom_site_fract_x
_atom_site_fract_y
_atom_site_fract_z
_atom_site_U_iso_or_equiv
_atom_site_adp_type
_atom_site_occupancy
_atom_site_symmetry_multiplicity
_atom_site_calc_flag
_atom_site_refinement_flags
C1 C 0.74197(19) 0.44017(17) 0.91069(6) 0.0186(5) Uani 1 1 d .
C2 C 0.70184(18) 0.41739(16) 0.88103(5) 0.0191(5) Uani 1 1 d .
H2 H 0.6307 0.4119 0.8790 0.023 Uiso 1 1 calc R
C3 C 0.76076(18) 0.40265(16) 0.85483(5) 0.0166(5) Uani 1 1 d .
C4 C 0.86814(18) 0.41395(16) 0.85683(5) 0.0166(5) Uani 1 1 d .
C5 C 0.93618(17) 0.41727(16) 0.83027(5) 0.0156(5) Uani 1 1 d .
C6 C 0.90026(17) 0.44055(15) 0.79935(5) 0.0163(5) Uani 1 1 d .
H6 H 0.8300 0.4489 0.7961 0.020 Uiso 1 1 calc R
C7 C 0.96438(17) 0.45085(16) 0.77484(5) 0.0171(5) Uani 1 1 d .
H7 H 0.9384 0.4708 0.7551 0.020 Uiso 1 1 calc R
C8 C 1.07013(17) 0.43257(16) 0.77771(5) 0.0159(5) Uani 1 1 d .
C9 C 1.13288(18) 0.44235(16) 0.75146(6) 0.0175(5) Uani 1 1 d .
H9 H 1.1043 0.4598 0.7319 0.021 Uiso 1 1 calc R
C10 C 1.23553(18) 0.42714(16) 0.75350(5) 0.0175(5) Uani 1 1 d .
C11 C 1.27381(17) 0.39698(16) 0.78276(5) 0.0181(5) Uani 1 1 d .
H11 H 1.3437 0.3832 0.7843 0.022 Uiso 1 1 calc R
C12 C 1.21509(17) 0.38657(15) 0.80913(5) 0.0164(5) Uani 1 1 d .
C13 C 1.10936(17) 0.40820(16) 0.80786(5) 0.0155(5) Uani 1 1 d .
C14 C 1.04188(17) 0.40995(15) 0.83487(5) 0.0159(5) Uani 1 1 d .
C15 C 1.07898(17) 0.41649(17) 0.86641(5) 0.0190(5) Uani 1 1 d .
H15 H 1.1496 0.4126 0.8700 0.023 Uiso 1 1 calc R
C16 C 1.01610(17) 0.42813(16) 0.89123(5) 0.0183(5) Uani 1 1 d .
H16 H 1.0438 0.4371 0.9116 0.022 Uiso 1 1 calc R
C17 C 0.90912(18) 0.42715(16) 0.88744(5) 0.0170(5) Uani 1 1 d .
C18 C 0.84611(18) 0.44157(17) 0.91349(6) 0.0197(5) Uani 1 1 d .
H18 H 0.8755 0.4526 0.9335 0.024 Uiso 1 1 calc R
C19 C 0.67477(18) 0.45755(17) 0.93792(5) 0.0195(5) Uani 1 1 d .
C20 C 0.69885(18) 0.52158(17) 0.96161(6) 0.0219(5) Uani 1 1 d .
H20 H 0.7605 0.5554 0.9605 0.026 Uiso 1 1 calc R
C21 C 0.63403(19) 0.53671(17) 0.98680(6) 0.0235(5) Uani 1 1 d .
H21 H 0.6525 0.5804 1.0027 0.028 Uiso 1 1 calc R
C22 C 0.54249(19) 0.48909(18) 0.98924(6) 0.0246(5) Uani 1 1 d .
C23 C 0.51852(19) 0.42531(18) 0.96565(6) 0.0242(5) Uani 1 1 d .
H23 H 0.4565 0.3921 0.9667 0.029 Uiso 1 1 calc R
C24 C 0.58294(17) 0.40911(18) 0.94063(5) 0.0208(5) Uani 1 1 d .
H24 H 0.5647 0.3645 0.9250 0.025 Uiso 1 1 calc R
C25 C 0.4698(2) 0.50557(19) 1.01591(6) 0.0293(6) Uani 1 1 d .
H25A H 0.5087 0.5136 1.0356 0.035 Uiso 1 1 calc R
H25B H 0.4268 0.4492 1.0184 0.035 Uiso 1 1 calc R
C26 C 0.4019(2) 0.5913(2) 1.01135(6) 0.0292(6) Uani 1 1 d .
H26A H 0.4423 0.6491 1.0144 0.035 Uiso 1 1 calc R
H26B H 0.3758 0.5917 0.9896 0.035 Uiso 1 1 calc R
C27 C 0.3132(2) 0.5918(2) 1.03424(6) 0.0295(6) Uani 1 1 d .
H27A H 0.2782 0.5305 1.0329 0.035 Uiso 1 1 calc R
H27B H 0.3398 0.5983 1.0559 0.035 Uiso 1 1 calc R
C28 C 0.2374(2) 0.6689(2) 1.02846(7) 0.0341(6) Uani 1 1 d .
H28A H 0.2149 0.6657 1.0063 0.041 Uiso 1 1 calc R
H28B H 0.2710 0.7303 1.0315 0.041 Uiso 1 1 calc R
C29 C 0.1444(2) 0.6641(2) 1.04992(7) 0.0336(6) Uani 1 1 d .
H29A H 0.1186 0.5989 1.0501 0.040 Uiso 1 1 calc R
H29B H 0.1649 0.6802 1.0716 0.040 Uiso 1 1 calc R
C30 C 0.0606(2) 0.7293(2) 1.03989(7) 0.0406(7) Uani 1 1 d .
H30A H 0.0852 0.7942 1.0401 0.061 Uiso 1 1 calc R
H30B H 0.0038 0.7232 1.0545 0.061 Uiso 1 1 calc R
H30C H 0.0386 0.7128 1.0186 0.061 Uiso 1 1 calc R
C31 C 0.70753(18) 0.37068(16) 0.82600(5) 0.0173(5) Uani 1 1 d .
C32 C 0.62506(17) 0.42034(16) 0.81448(5) 0.0188(5) Uani 1 1 d .
H32 H 0.6017 0.4742 0.8254 0.023 Uiso 1 1 calc R
C33 C 0.57658(19) 0.39204(17) 0.78717(6) 0.0216(5) Uani 1 1 d .
H33 H 0.5213 0.4274 0.7793 0.026 Uiso 1 1 calc R
C34 C 0.60851(19) 0.31265(17) 0.77142(6) 0.0225(5) Uani 1 1 d .
H34 H 0.5756 0.2935 0.7527 0.027 Uiso 1 1 calc R
C35 C 0.68917(18) 0.26075(16) 0.78315(6) 0.0206(5) Uani 1 1 d .
H35 H 0.7105 0.2055 0.7725 0.025 Uiso 1 1 calc R
C36 C 0.73826(18) 0.28919(16) 0.81010(5) 0.0185(5) Uani 1 1 d .
H36 H 0.7932 0.2534 0.8179 0.022 Uiso 1 1 calc R
C37 C 1.30577(18) 0.44298(16) 0.72695(5) 0.0173(5) Uani 1 1 d .
C38 C 1.29037(18) 0.51542(16) 0.70526(5) 0.0197(5) Uani 1 1 d .
H38 H 1.2308 0.5524 0.7065 0.024 Uiso 1 1 calc R
C39 C 1.36085(19) 0.53421(16) 0.68191(6) 0.0208(5) Uani 1 1 d .
H39 H 1.3491 0.5843 0.6676 0.025 Uiso 1 1 calc R
C40 C 1.44904(18) 0.48051(17) 0.67903(5) 0.0202(5) Uani 1 1 d .
C41 C 1.46282(19) 0.40741(18) 0.70024(5) 0.0217(5) Uani 1 1 d .
H41 H 1.5214 0.3693 0.6986 0.026 Uiso 1 1 calc R
C42 C 1.39344(18) 0.38868(17) 0.72368(5) 0.0190(5) Uani 1 1 d .
H42 H 1.4053 0.3382 0.7378 0.023 Uiso 1 1 calc R
C43 C 1.52420(19) 0.49771(18) 0.65298(6) 0.0249(5) Uani 1 1 d .
H43A H 1.5933 0.4872 0.6610 0.030 Uiso 1 1 calc R
H43B H 1.5193 0.5638 0.6460 0.030 Uiso 1 1 calc R
C44 C 1.5049(2) 0.4324(2) 0.62505(6) 0.0283(6) Uani 1 1 d .
H44A H 1.4357 0.4434 0.6171 0.034 Uiso 1 1 calc R
H44B H 1.5087 0.3665 0.6324 0.034 Uiso 1 1 calc R
C45 C 1.5796(2) 0.4461(2) 0.59802(6) 0.0295(6) Uani 1 1 d .
H45A H 1.5569 0.4083 0.5798 0.035 Uiso 1 1 calc R
H45B H 1.5786 0.5129 0.5916 0.035 Uiso 1 1 calc R
C46 C 1.6876(2) 0.4186(2) 0.60606(6) 0.0295(6) Uani 1 1 d .
H46A H 1.6865 0.3578 0.6173 0.035 Uiso 1 1 calc R
H46B H 1.7158 0.4661 0.6206 0.035 Uiso 1 1 calc R
C47 C 1.7575(2) 0.4098(2) 0.57779(7) 0.0393(7) Uani 1 1 d .
H47A H 1.7328 0.3587 0.5640 0.047 Uiso 1 1 calc R
H47B H 1.7552 0.4690 0.5656 0.047 Uiso 1 1 calc R
C48 C 1.8654(2) 0.3897(2) 0.58689(8) 0.0418(8) Uani 1 1 d .
H48A H 1.8934 0.4440 0.5980 0.063 Uiso 1 1 calc R
H48B H 1.9053 0.3776 0.5679 0.063 Uiso 1 1 calc R
H48C H 1.8676 0.3345 0.6006 0.063 Uiso 1 1 calc R
C49 C 1.26864(17) 0.34971(16) 0.83746(5) 0.0171(5) Uani 1 1 d .
C50 C 1.34326(18) 0.40394(18) 0.85176(6) 0.0224(5) Uani 1 1 d .
H50 H 1.3602 0.4636 0.8432 0.027 Uiso 1 1 calc R
C51 C 1.39313(19) 0.3713(2) 0.87845(6) 0.0276(6) Uani 1 1 d .
H51 H 1.4425 0.4094 0.8884 0.033 Uiso 1 1 calc R
C52 C 1.3707(2) 0.2835(2) 0.89039(6) 0.0311(6) Uani 1 1 d .
H52 H 1.4042 0.2614 0.9087 0.037 Uiso 1 1 calc R
C53 C 1.2991(2) 0.22739(19) 0.87560(6) 0.0285(6) Uani 1 1 d .
H53 H 1.2854 0.1662 0.8834 0.034 Uiso 1 1 calc R
C54 C 1.24759(19) 0.26073(17) 0.84943(6) 0.0225(5) Uani 1 1 d .
H54 H 1.1978 0.2227 0.8397 0.027 Uiso 1 1 calc R
C55 C 0.24607(19) 0.61475(17) 0.91000(6) 0.0190(5) Uani 1 1 d .
C56 C 0.20464(18) 0.64352(16) 0.88110(5) 0.0187(5) Uani 1 1 d .
H56 H 0.1334 0.6491 0.8795 0.022 Uiso 1 1 calc R
C57 C 0.26233(18) 0.66392(16) 0.85507(5) 0.0169(5) Uani 1 1 d .
C58 C 0.36971(18) 0.65302(16) 0.85660(6) 0.0171(5) Uani 1 1 d .
C59 C 0.43723(17) 0.65253(15) 0.82947(5) 0.0159(5) Uani 1 1 d .
C60 C 0.40093(18) 0.63145(16) 0.79865(5) 0.0170(5) Uani 1 1 d .
H60 H 0.3305 0.6238 0.7954 0.020 Uiso 1 1 calc R
C61 C 0.46443(17) 0.62210(16) 0.77396(5) 0.0161(5) Uani 1 1 d .
H61 H 0.4380 0.6038 0.7541 0.019 Uiso 1 1 calc R
C62 C 0.57040(18) 0.63901(16) 0.77695(5) 0.0163(5) Uani 1 1 d .
C63 C 0.63296(18) 0.62943(16) 0.75034(6) 0.0170(5) Uani 1 1 d .
H63 H 0.6040 0.6130 0.7307 0.020 Uiso 1 1 calc R
C64 C 0.73629(18) 0.64363(17) 0.75251(6) 0.0186(5) Uani 1 1 d .
C65 C 0.77403(17) 0.67258(16) 0.78173(5) 0.0184(5) Uani 1 1 d .
H65 H 0.8442 0.6855 0.7833 0.022 Uiso 1 1 calc R
C66 C 0.71590(17) 0.68357(15) 0.80842(5) 0.0163(5) Uani 1 1 d .
C67 C 0.61016(17) 0.66260(16) 0.80700(5) 0.0164(5) Uani 1 1 d .
C68 C 0.54330(17) 0.65932(15) 0.83408(5) 0.0162(5) Uani 1 1 d .
C69 C 0.58146(18) 0.64904(16) 0.86533(5) 0.0183(5) Uani 1 1 d .
H69 H 0.6521 0.6534 0.8688 0.022 Uiso 1 1 calc R
C70 C 0.51946(18) 0.63326(17) 0.89001(6) 0.0187(5) Uani 1 1 d .
H70 H 0.5480 0.6208 0.9101 0.022 Uiso 1 1 calc R
C71 C 0.41227(18) 0.63477(16) 0.88672(5) 0.0180(5) Uani 1 1 d .
C72 C 0.35011(18) 0.61492(17) 0.91266(5) 0.0192(5) Uani 1 1 d .
H72 H 0.3801 0.6013 0.9324 0.023 Uiso 1 1 calc R
C73 C 0.18006(18) 0.58249(18) 0.93587(5) 0.0207(5) Uani 1 1 d .
C74 C 0.20833(18) 0.50426(18) 0.95370(6) 0.0233(5) Uani 1 1 d .
H74 H 0.2707 0.4740 0.9495 0.028 Uiso 1 1 calc R
C75 C 0.1466(2) 0.47012(18) 0.97756(6) 0.0269(6) Uani 1 1 d .
H75 H 0.1681 0.4176 0.9896 0.032 Uiso 1 1 calc R
C76 C 0.05350(19) 0.51155(18) 0.98417(6) 0.0239(5) Uani 1 1 d .
C77 C 0.02536(19) 0.58940(18) 0.96637(6) 0.0238(5) Uani 1 1 d .
H77 H -0.0374 0.6192 0.9704 0.029 Uiso 1 1 calc R
C78 C 0.08761(18) 0.62434(18) 0.94275(6) 0.0220(5) Uani 1 1 d .
H78 H 0.0667 0.6778 0.9311 0.026 Uiso 1 1 calc R
C79 C -0.0127(2) 0.4714(2) 1.00984(6) 0.0300(6) Uani 1 1 d .
H79A H -0.0592 0.5210 1.0173 0.036 Uiso 1 1 calc R
H79B H 0.0304 0.4525 1.0278 0.036 Uiso 1 1 calc R
C80 C -0.07482(19) 0.38636(18) 0.99916(6) 0.0243(5) Uani 1 1 d .
H80A H -0.1304 0.4083 0.9855 0.029 Uiso 1 1 calc R
H80B H -0.0313 0.3444 0.9865 0.029 Uiso 1 1 calc R
C81 C -0.1194(2) 0.3306(2) 1.02651(6) 0.0297(6) Uani 1 1 d .
H81A H -0.0635 0.3021 1.0387 0.036 Uiso 1 1 calc R
H81B H -0.1556 0.3744 1.0406 0.036 Uiso 1 1 calc R
C82 C -0.19181(19) 0.25287(19) 1.01643(7) 0.0281(6) Uani 1 1 d .
H82A H -0.1956 0.2054 1.0334 0.034 Uiso 1 1 calc R
H82B H -0.1642 0.2216 0.9975 0.034 Uiso 1 1 calc R
C83 C -0.29840(19) 0.28757(19) 1.00911(7) 0.0293(6) Uani 1 1 d .
H83A H -0.2941 0.3466 0.9969 0.035 Uiso 1 1 calc R
H83B H -0.3333 0.2403 0.9960 0.035 Uiso 1 1 calc R
C84 C -0.3602(2) 0.3051(2) 1.03879(8) 0.0434(8) Uani 1 1 d .
H84A H -0.3663 0.2464 1.0507 0.065 Uiso 1 1 calc R
H84B H -0.4275 0.3276 1.0330 0.065 Uiso 1 1 calc R
H84C H -0.3264 0.3524 1.0518 0.065 Uiso 1 1 calc R
C85 C 0.20822(17) 0.69974(16) 0.82684(5) 0.0167(5) Uani 1 1 d .
C86 C 0.23818(18) 0.78255(16) 0.81171(6) 0.0193(5) Uani 1 1 d .
H86 H 0.2932 0.8179 0.8197 0.023 Uiso 1 1 calc R
C87 C 0.18769(18) 0.81321(17) 0.78504(6) 0.0209(5) Uani 1 1 d .
H87 H 0.2079 0.8697 0.7750 0.025 Uiso 1 1 calc R
C88 C 0.1073(2) 0.76124(18) 0.77302(6) 0.0238(5) Uani 1 1 d .
H88 H 0.0741 0.7813 0.7544 0.029 Uiso 1 1 calc R
C89 C 0.07604(19) 0.68067(17) 0.78816(6) 0.0228(5) Uani 1 1 d .
H89 H 0.0204 0.6460 0.7802 0.027 Uiso 1 1 calc R
C90 C 0.12564(17) 0.65014(16) 0.81493(6) 0.0191(5) Uani 1 1 d .
H90 H 0.1033 0.5949 0.8253 0.023 Uiso 1 1 calc R
C91 C 0.80635(18) 0.62800(16) 0.72585(5) 0.0179(5) Uani 1 1 d .
C92 C 0.79024(18) 0.55700(16) 0.70399(6) 0.0200(5) Uani 1 1 d .
H92 H 0.7305 0.5204 0.7051 0.024 Uiso 1 1 calc R
C93 C 0.86050(19) 0.53889(16) 0.68049(6) 0.0215(5) Uani 1 1 d .
H93 H 0.8485 0.4892 0.6661 0.026 Uiso 1 1 calc R
C94 C 0.94819(18) 0.59228(17) 0.67768(6) 0.0203(5) Uani 1 1 d .
C95 C 0.96357(18) 0.66395(16) 0.69943(5) 0.0193(5) Uani 1 1 d .
H95 H 1.0230 0.7011 0.6981 0.023 Uiso 1 1 calc R
C96 C 0.89406(18) 0.68219(17) 0.72290(5) 0.0182(5) Uani 1 1 d .
H96 H 0.9060 0.7322 0.7372 0.022 Uiso 1 1 calc R
C97 C 1.02260(18) 0.57700(18) 0.65105(6) 0.0246(5) Uani 1 1 d .
H97A H 1.0133 0.5133 0.6422 0.030 Uiso 1 1 calc R
H97B H 1.0923 0.5815 0.6592 0.030 Uiso 1 1 calc R
C98 C 1.0069(2) 0.6506(2) 0.62516(6) 0.0316(6) Uani 1 1 d .
H98A H 0.9371 0.6449 0.6171 0.038 Uiso 1 1 calc R
H98B H 1.0139 0.7139 0.6345 0.038 Uiso 1 1 calc R
C99 C 1.0802(2) 0.6426(2) 0.59738(6) 0.0355(7) Uani 1 1 d .
H99A H 1.0708 0.5806 0.5873 0.043 Uiso 1 1 calc R
H99B H 1.0630 0.6913 0.5817 0.043 Uiso 1 1 calc R
C100 C 1.1897(2) 0.65323(19) 0.60625(6) 0.0279(6) Uani 1 1 d .
H10A H 1.2110 0.5973 0.6184 0.033 Uiso 1 1 calc R
H10B H 1.1970 0.7087 0.6201 0.033 Uiso 1 1 calc R
C101 C 1.2597(2) 0.6647(2) 0.57798(7) 0.0357(7) Uani 1 1 d .
H10C H 1.2473 0.6132 0.5629 0.043 Uiso 1 1 calc R
H10D H 1.2446 0.7248 0.5673 0.043 Uiso 1 1 calc R
C102 C 1.3702(2) 0.6635(2) 0.58787(8) 0.0453(8) Uani 1 1 d .
H10E H 1.3817 0.7118 0.6039 0.068 Uiso 1 1 calc R
H10F H 1.4129 0.6761 0.5696 0.068 Uiso 1 1 calc R
H10G H 1.3870 0.6017 0.5965 0.068 Uiso 1 1 calc R
C103 C 0.77098(17) 0.71978(16) 0.83646(5) 0.0178(5) Uani 1 1 d .
C104 C 0.75162(19) 0.80907(17) 0.84823(6) 0.0229(5) Uani 1 1 d .
H104 H 0.7006 0.8469 0.8390 0.027 Uiso 1 1 calc R
C105 C 0.8072(2) 0.8427(2) 0.87351(6) 0.0305(6) Uani 1 1 d .
H105 H 0.7948 0.9041 0.8813 0.037 Uiso 1 1 calc R
C106 C 0.8810(2) 0.7868(2) 0.88748(7) 0.0373(7) Uani 1 1 d .
H106 H 0.9184 0.8098 0.9049 0.045 Uiso 1 1 calc R
C107 C 0.8996(2) 0.6983(2) 0.87587(7) 0.0361(7) Uani 1 1 d .
H107 H 0.9491 0.6597 0.8855 0.043 Uiso 1 1 calc R
C108 C 0.84642(19) 0.6654(2) 0.85023(6) 0.0260(6) Uani 1 1 d .
H108 H 0.8614 0.6052 0.8419 0.031 Uiso 1 1 calc R

loop_
_atom_site_aniso_label
_atom_site_aniso_U_11
_atom_site_aniso_U_22
_atom_site_aniso_U_33
_atom_site_aniso_U_23
_atom_site_aniso_U_13
_atom_site_aniso_U_12
C1 0.0182(11) 0.0213(11) 0.0163(11) 0.0020(10) 0.0003(9) -0.0005(10)
C2 0.0175(11) 0.0211(11) 0.0187(12) 0.0004(10) -0.0024(10) -0.0010(10)
C3 0.0164(11) 0.0159(10) 0.0175(12) 0.0005(9) -0.0015(9) 0.0003(9)
C4 0.0168(11) 0.0165(10) 0.0164(11) -0.0010(10) -0.0025(9) 0.0007(9)
C5 0.0182(11) 0.0132(10) 0.0154(11) -0.0012(9) -0.0008(9) -0.0004(9)
C6 0.0141(11) 0.0171(10) 0.0177(11) 0.0009(10) -0.0012(9) 0.0020(9)
C7 0.0174(11) 0.0176(10) 0.0162(11) -0.0005(9) -0.0042(9) -0.0003(9)
C8 0.0161(11) 0.0141(10) 0.0174(11) -0.0012(9) -0.0016(9) 0.0006(9)
C9 0.0188(12) 0.0157(10) 0.0180(11) -0.0001(10) -0.0041(10) 0.0018(10)
C10 0.0189(12) 0.0172(11) 0.0163(11) -0.0017(9) 0.0004(9) 0.0004(9)
C11 0.0159(11) 0.0183(11) 0.0201(12) -0.0013(10) -0.0007(9) 0.0000(9)
C12 0.0188(12) 0.0152(10) 0.0153(11) -0.0020(9) -0.0020(9) -0.0015(9)
C13 0.0182(11) 0.0132(10) 0.0152(11) -0.0008(9) -0.0024(9) -0.0015(9)
C14 0.0168(11) 0.0127(10) 0.0180(11) 0.0001(9) -0.0003(9) 0.0012(9)
C15 0.0144(11) 0.0227(11) 0.0198(12) -0.0013(10) -0.0030(9) 0.0005(10)
C16 0.0185(12) 0.0226(11) 0.0140(11) 0.0000(10) -0.0026(9) -0.0019(10)
C17 0.0159(11) 0.0180(11) 0.0171(11) 0.0006(9) -0.0021(9) -0.0002(9)
C18 0.0205(12) 0.0232(12) 0.0153(11) -0.0018(10) -0.0032(10) 0.0005(10)
C19 0.0190(12) 0.0242(12) 0.0154(11) 0.0000(10) -0.0032(9) 0.0036(10)
C20 0.0191(11) 0.0240(11) 0.0225(12) 0.0004(10) -0.0016(10) -0.0022(10)
C21 0.0255(13) 0.0256(12) 0.0194(12) -0.0027(10) -0.0006(10) 0.0011(10)
C22 0.0256(12) 0.0282(12) 0.0200(12) 0.0017(11) 0.0033(10) 0.0028(11)
C23 0.0207(12) 0.0292(12) 0.0228(12) 0.0034(11) 0.0010(10) -0.0010(10)
C24 0.0176(11) 0.0280(12) 0.0168(11) 0.0006(10) -0.0019(9) 0.0002(10)
C25 0.0284(13) 0.0363(14) 0.0232(13) 0.0003(12) 0.0046(11) -0.0023(12)
C26 0.0277(13) 0.0367(14) 0.0232(13) -0.0003(12) 0.0074(11) 0.0011(12)
C27 0.0251(13) 0.0416(15) 0.0219(12) -0.0036(12) 0.0025(11) 0.0014(12)
C28 0.0375(15) 0.0333(14) 0.0315(15) -0.0028(13) 0.0066(13) -0.0026(13)
C29 0.0317(14) 0.0380(15) 0.0312(14) -0.0017(13) 0.0051(12) -0.0030(13)
C30 0.0461(18) 0.0350(15) 0.0408(17) -0.0052(14) 0.0054(14) 0.0016(14)
C31 0.0147(11) 0.0197(11) 0.0175(11) 0.0011(10) 0.0023(9) -0.0025(9)
C32 0.0181(11) 0.0175(11) 0.0209(12) -0.0032(10) -0.0001(10) 0.0017(10)
C33 0.0198(12) 0.0215(12) 0.0234(12) 0.0013(10) -0.0055(10) 0.0007(10)
C34 0.0248(13) 0.0216(12) 0.0212(12) -0.0027(10) -0.0066(10) -0.0006(11)
C35 0.0213(12) 0.0183(11) 0.0221(12) -0.0030(10) -0.0009(10) -0.0005(10)
C36 0.0154(11) 0.0209(11) 0.0194(12) 0.0022(10) 0.0002(9) 0.0014(9)
C37 0.0196(11) 0.0177(10) 0.0147(11) -0.0033(9) -0.0015(10) -0.0036(10)
C38 0.0191(11) 0.0201(11) 0.0198(12) -0.0014(10) -0.0004(10) 0.0009(10)
C39 0.0241(12) 0.0186(11) 0.0197(12) 0.0007(10) 0.0002(10) -0.0010(10)
C40 0.0197(11) 0.0237(11) 0.0171(11) -0.0029(10) 0.0004(10) -0.0047(10)
C41 0.0174(11) 0.0282(12) 0.0194(12) -0.0050(11) -0.0021(10) 0.0028(10)
C42 0.0205(12) 0.0204(11) 0.0163(11) -0.0025(10) -0.0045(10) 0.0011(10)
C43 0.0233(12) 0.0290(13) 0.0224(13) -0.0007(11) 0.0035(11) -0.0053(11)
C44 0.0251(13) 0.0380(15) 0.0217(13) -0.0010(12) 0.0025(11) -0.0042(12)
C45 0.0248(13) 0.0421(15) 0.0217(13) -0.0003(12) 0.0037(11) -0.0001(12)
C46 0.0273(14) 0.0343(14) 0.0268(13) 0.0041(12) 0.0063(12) 0.0025(12)
C47 0.0333(16) 0.0474(17) 0.0371(17) 0.0032(15) 0.0131(14) 0.0015(14)
C48 0.0324(16) 0.0418(17) 0.051(2) 0.0060(16) 0.0150(15) 0.0041(14)
C49 0.0123(11) 0.0229(11) 0.0162(11) -0.0029(10) 0.0019(9) 0.0015(9)
C50 0.0203(12) 0.0238(12) 0.0231(12) -0.0010(11) -0.0022(10) -0.0028(10)
C51 0.0206(12) 0.0356(14) 0.0265(13) -0.0001(12) -0.0100(11) -0.0019(11)
C52 0.0241(13) 0.0435(16) 0.0256(14) 0.0076(13) -0.0063(11) 0.0028(12)
C53 0.0297(14) 0.0275(13) 0.0282(14) 0.0093(12) -0.0018(12) 0.0008(12)
C54 0.0211(12) 0.0237(12) 0.0228(12) 0.0000(11) 0.0005(10) -0.0012(10)
C55 0.0192(11) 0.0209(11) 0.0169(12) -0.0004(10) -0.0008(10) 0.0002(10)
C56 0.0150(11) 0.0210(11) 0.0202(12) 0.0011(10) -0.0002(9) -0.0010(9)
C57 0.0192(12) 0.0150(10) 0.0166(11) -0.0002(9) 0.0001(9) -0.0017(9)
C58 0.0167(11) 0.0166(10) 0.0180(12) 0.0001(9) -0.0012(9) -0.0024(9)
C59 0.0169(12) 0.0140(10) 0.0167(11) 0.0011(9) -0.0006(9) 0.0004(9)
C60 0.0158(11) 0.0174(10) 0.0177(11) 0.0031(10) -0.0028(9) 0.0005(9)
C61 0.0160(11) 0.0173(10) 0.0151(11) 0.0003(9) -0.0031(9) -0.0024(9)
C62 0.0182(11) 0.0143(10) 0.0163(11) 0.0007(9) -0.0011(9) 0.0027(9)
C63 0.0191(12) 0.0160(11) 0.0159(11) 0.0007(9) -0.0011(9) -0.0009(10)
C64 0.0203(12) 0.0177(11) 0.0179(12) 0.0036(10) 0.0021(10) 0.0009(10)
C65 0.0140(11) 0.0211(11) 0.0200(12) 0.0006(10) -0.0010(9) -0.0010(9)
C66 0.0152(11) 0.0158(10) 0.0180(11) 0.0008(9) -0.0009(9) 0.0001(9)
C67 0.0159(11) 0.0173(10) 0.0159(11) 0.0010(9) -0.0021(9) 0.0020(9)
C68 0.0175(12) 0.0133(10) 0.0178(12) 0.0022(9) -0.0015(9) -0.0010(9)
C69 0.0154(11) 0.0209(11) 0.0185(12) 0.0003(10) -0.0024(9) -0.0003(9)
C70 0.0178(12) 0.0223(11) 0.0162(11) 0.0030(10) -0.0021(9) 0.0007(10)
C71 0.0186(12) 0.0184(11) 0.0170(12) -0.0005(10) -0.0001(10) -0.0007(9)
C72 0.0198(12) 0.0222(11) 0.0157(11) 0.0016(10) -0.0001(10) -0.0021(10)
C73 0.0194(11) 0.0252(12) 0.0176(11) -0.0008(10) -0.0022(10) -0.0040(10)
C74 0.0190(11) 0.0267(12) 0.0241(12) 0.0033(11) 0.0015(10) -0.0025(10)
C75 0.0313(14) 0.0273(12) 0.0221(13) 0.0056(11) -0.0016(11) -0.0040(11)
C76 0.0260(13) 0.0301(13) 0.0157(11) -0.0012(11) 0.0027(10) -0.0091(11)
C77 0.0217(12) 0.0293(12) 0.0205(12) -0.0053(11) 0.0029(10) -0.0034(11)
C78 0.0233(12) 0.0255(12) 0.0171(11) 0.0005(10) -0.0009(10) -0.0021(10)
C79 0.0323(14) 0.0372(14) 0.0204(13) -0.0005(11) 0.0033(11) -0.0109(12)
C80 0.0241(12) 0.0286(13) 0.0203(12) 0.0035(11) 0.0013(10) -0.0036(10)
C81 0.0275(14) 0.0362(14) 0.0254(13) 0.0081(12) -0.0030(11) -0.0103(12)
C82 0.0217(12) 0.0313(13) 0.0313(14) 0.0078(12) -0.0020(11) -0.0024(11)
C83 0.0217(12) 0.0291(13) 0.0370(15) 0.0084(12) -0.0015(11) -0.0014(11)
C84 0.0319(16) 0.0471(18) 0.0511(19) 0.0085(16) 0.0106(14) 0.0027(14)
C85 0.0149(11) 0.0183(10) 0.0169(11) -0.0020(9) 0.0011(9) 0.0009(9)
C86 0.0176(11) 0.0193(11) 0.0210(12) -0.0007(10) 0.0012(10) -0.0012(9)
C87 0.0240(12) 0.0175(11) 0.0212(12) 0.0022(10) -0.0004(10) -0.0014(10)
C88 0.0263(13) 0.0227(12) 0.0223(12) 0.0014(11) -0.0051(11) 0.0034(11)
C89 0.0195(12) 0.0218(12) 0.0270(13) -0.0025(11) -0.0065(10) -0.0024(10)
C90 0.0169(11) 0.0191(11) 0.0215(12) 0.0016(10) 0.0021(10) -0.0015(9)
C91 0.0173(11) 0.0198(11) 0.0165(11) 0.0022(10) -0.0018(10) 0.0028(10)
C92 0.0198(12) 0.0187(10) 0.0213(12) 0.0021(10) 0.0017(10) -0.0024(10)
C93 0.0241(12) 0.0212(12) 0.0191(12) -0.0030(10) -0.0003(10) 0.0014(10)
C94 0.0189(11) 0.0228(11) 0.0191(12) 0.0044(10) 0.0046(10) 0.0043(10)
C95 0.0173(11) 0.0204(11) 0.0200(12) 0.0039(10) -0.0017(10) -0.0006(10)
C96 0.0191(11) 0.0210(11) 0.0146(11) -0.0003(10) -0.0010(9) -0.0011(10)
C97 0.0186(12) 0.0304(13) 0.0248(13) -0.0042(11) 0.0058(10) 0.0007(11)
C98 0.0281(14) 0.0443(16) 0.0225(13) 0.0025(13) 0.0038(12) 0.0010(12)
C99 0.0284(15) 0.0541(19) 0.0241(14) -0.0051(13) 0.0027(12) -0.0037(13)
C100 0.0259(14) 0.0309(13) 0.0268(13) -0.0024(12) 0.0040(12) 0.0004(12)
C101 0.0325(15) 0.0411(16) 0.0337(16) -0.0077(14) 0.0116(13) -0.0063(13)
C102 0.0320(16) 0.0411(17) 0.063(2) 0.0082(17) 0.0163(16) 0.0016(14)
C103 0.0133(11) 0.0240(12) 0.0161(11) -0.0011(10) 0.0010(9) -0.0018(9)
C104 0.0245(12) 0.0234(12) 0.0208(12) -0.0007(10) 0.0010(10) 0.0007(11)
C105 0.0303(14) 0.0309(13) 0.0304(14) -0.0136(12) 0.0026(12) -0.0036(12)
C106 0.0241(14) 0.0573(19) 0.0305(15) -0.0157(15) -0.0072(12) -0.0029(13)
C107 0.0231(14) 0.0574(19) 0.0278(14) -0.0122(14) -0.0061(12) 0.0143(14)
C108 0.0226(13) 0.0339(14) 0.0216(13) -0.0052(12) -0.0036(11) 0.0064(11)

loop_
_atom_type_symbol
_atom_type_description
_atom_type_scat_dispersion_real
_atom_type_scat_dispersion_imag
_atom_type_scat_source
C C 0.0181 0.0091 'International Tables Vol C Tables 4.2.6.8 and 6.1.1.4'
H H 0.0000 0.0000 'International Tables Vol C Tables 4.2.6.8 and 6.1.1.4'

loop_
_geom_angle_atom_site_label_1
_geom_angle_atom_site_label_2
_geom_angle_atom_site_label_3
_geom_angle
C18 C1 C2 117.2(2)
C18 C1 C19 121.9(2)
C2 C1 C19 120.8(2)
C3 C2 C1 123.1(2)
C3 C2 H2 118.4
C1 C2 H2 118.4
C2 C3 C4 119.8(2)
C2 C3 C31 116.5(2)
C4 C3 C31 123.6(2)
C17 C4 C3 116.6(2)
C17 C4 C5 118.2(2)
C3 C4 C5 125.2(2)
C14 C5 C6 118.0(2)
C14 C5 C4 120.4(2)
C6 C5 C4 121.1(2)
C7 C6 C5 121.5(2)
C7 C6 H6 119.3
C5 C6 H6 119.3
C6 C7 C8 122.0(2)
C6 C7 H7 119.0
C8 C7 H7 119.0
C9 C8 C13 121.7(2)
C9 C8 C7 119.7(2)
C13 C8 C7 118.5(2)
C10 C9 C8 121.3(2)
C10 C9 H9 119.3
C8 C9 H9 119.3
C9 C10 C11 117.2(2)
C9 C10 C37 123.2(2)
C11 C10 C37 119.5(2)
C12 C11 C10 123.3(2)
C12 C11 H11 118.3
C10 C11 H11 118.3
C11 C12 C13 119.9(2)
C11 C12 C49 115.3(2)
C13 C12 C49 124.7(2)
C8 C13 C12 116.2(2)
C8 C13 C14 118.8(2)
C12 C13 C14 125.0(2)
C5 C14 C15 117.6(2)
C5 C14 C13 119.9(2)
C15 C14 C13 122.0(2)
C16 C15 C14 121.8(2)
C16 C15 H15 119.1
C14 C15 H15 119.1
C15 C16 C17 121.4(2)
C15 C16 H16 119.3
C17 C16 H16 119.3
C18 C17 C4 121.0(2)
C18 C17 C16 120.0(2)
C4 C17 C16 118.9(2)
C1 C18 C17 121.5(2)
C1 C18 H18 119.2
C17 C18 H18 119.2
C20 C19 C24 117.4(2)
C20 C19 C1 122.4(2)
C24 C19 C1 120.2(2)
C21 C20 C19 121.1(2)
C21 C20 H20 119.5
C19 C20 H20 119.5
C20 C21 C22 121.3(2)
C20 C21 H21 119.3
C22 C21 H21 119.3
C23 C22 C21 117.6(2)
C23 C22 C25 120.0(2)
C21 C22 C25 122.5(2)
C24 C23 C22 121.6(2)
C24 C23 H23 119.2
C22 C23 H23 119.2
C23 C24 C19 121.1(2)
C23 C24 H24 119.5
C19 C24 H24 119.5
C22 C25 C26 113.9(2)
C22 C25 H25A 108.8
C26 C25 H25A 108.8
C22 C25 H25B 108.8
C26 C25 H25B 108.8
H25A C25 H25B 107.7
C27 C26 C25 112.1(2)
C27 C26 H26A 109.2
C25 C26 H26A 109.2
C27 C26 H26B 109.2
C25 C26 H26B 109.2
H26A C26 H26B 107.9
C28 C27 C26 114.3(2)
C28 C27 H27A 108.7
C26 C27 H27A 108.7
C28 C27 H27B 108.7
C26 C27 H27B 108.7
H27A C27 H27B 107.6
C27 C28 C29 113.9(2)
C27 C28 H28A 108.8
C29 C28 H28A 108.8
C27 C28 H28B 108.8
C29 C28 H28B 108.8
H28A C28 H28B 107.7
C30 C29 C28 113.3(2)
C30 C29 H29A 108.9
C28 C29 H29A 108.9
C30 C29 H29B 108.9
C28 C29 H29B 108.9
H29A C29 H29B 107.7
C29 C30 H30A 109.5
C29 C30 H30B 109.5
H30A C30 H30B 109.5
C29 C30 H30C 109.5
H30A C30 H30C 109.5
H30B C30 H30C 109.5
C32 C31 C36 118.6(2)
C32 C31 C3 120.5(2)
C36 C31 C3 120.9(2)
C33 C32 C31 120.8(2)
C33 C32 H32 119.6
C31 C32 H32 119.6
C34 C33 C32 120.1(2)
C34 C33 H33 119.9
C32 C33 H33 119.9
C33 C34 C35 119.8(2)
C33 C34 H34 120.1
C35 C34 H34 120.1
C36 C35 C34 120.3(2)
C36 C35 H35 119.9
C34 C35 H35 119.9
C35 C36 C31 120.4(2)
C35 C36 H36 119.8
C31 C36 H36 119.8
C38 C37 C42 117.5(2)
C38 C37 C10 121.6(2)
C42 C37 C10 120.8(2)
C39 C38 C37 121.0(2)
C39 C38 H38 119.5
C37 C38 H38 119.5
C38 C39 C40 121.2(2)
C38 C39 H39 119.4
C40 C39 H39 119.4
C41 C40 C39 117.5(2)
C41 C40 C43 120.8(2)
C39 C40 C43 121.7(2)
C42 C41 C40 121.7(2)
C42 C41 H41 119.2
C40 C41 H41 119.2
C41 C42 C37 121.1(2)
C41 C42 H42 119.4
C37 C42 H42 119.4
C40 C43 C44 111.2(2)
C40 C43 H43A 109.4
C44 C43 H43A 109.4
C40 C43 H43B 109.4
C44 C43 H43B 109.4
H43A C43 H43B 108.0
C43 C44 C45 113.4(2)
C43 C44 H44A 108.9
C45 C44 H44A 108.9
C43 C44 H44B 108.9
C45 C44 H44B 108.9
H44A C44 H44B 107.7
C46 C45 C44 114.0(2)
C46 C45 H45A 108.8
C44 C45 H45A 108.8
C46 C45 H45B 108.8
C44 C45 H45B 108.8
H45A C45 H45B 107.6
C45 C46 C47 114.5(2)
C45 C46 H46A 108.6
C47 C46 H46A 108.6
C45 C46 H46B 108.6
C47 C46 H46B 108.6
H46A C46 H46B 107.6
C48 C47 C46 112.9(3)
C48 C47 H47A 109.0
C46 C47 H47A 109.0
C48 C47 H47B 109.0
C46 C47 H47B 109.0
H47A C47 H47B 107.8
C47 C48 H48A 109.5
C47 C48 H48B 109.5
H48A C48 H48B 109.5
C47 C48 H48C 109.5
H48A C48 H48C 109.5
H48B C48 H48C 109.5
C54 C49 C50 119.1(2)
C54 C49 C12 121.3(2)
C50 C49 C12 119.6(2)
C51 C50 C49 120.5(2)
C51 C50 H50 119.8
C49 C50 H50 119.8
C52 C51 C50 119.9(2)
C52 C51 H51 120.0
C50 C51 H51 120.0
C51 C52 C53 120.0(2)
C51 C52 H52 120.0
C53 C52 H52 120.0
C54 C53 C52 120.1(2)
C54 C53 H53 119.9
C52 C53 H53 119.9
C53 C54 C49 120.3(2)
C53 C54 H54 119.8
C49 C54 H54 119.8
C72 C55 C56 117.4(2)
C72 C55 C73 121.9(2)
C56 C55 C73 120.6(2)
C57 C56 C55 123.2(2)
C57 C56 H56 118.4
C55 C56 H56 118.4
C56 C57 C58 119.5(2)
C56 C57 C85 117.0(2)
C58 C57 C85 123.5(2)
C71 C58 C57 117.0(2)
C71 C58 C59 117.9(2)
C57 C58 C59 125.0(2)
C68 C59 C60 118.3(2)
C68 C59 C58 119.7(2)
C60 C59 C58 121.3(2)
C61 C60 C59 121.6(2)
C61 C60 H60 119.2
C59 C60 H60 119.2
C60 C61 C62 121.7(2)
C60 C61 H61 119.1
C62 C61 H61 119.1
C63 C62 C67 121.8(2)
C63 C62 C61 119.3(2)
C67 C62 C61 118.9(2)
C64 C63 C62 120.9(2)
C64 C63 H63 119.6
C62 C63 H63 119.6
C63 C64 C65 117.0(2)
C63 C64 C91 123.0(2)
C65 C64 C91 119.9(2)
C66 C65 C64 124.3(2)
C66 C65 H65 117.9
C64 C65 H65 117.9
C65 C66 C67 119.1(2)
C65 C66 C103 115.1(2)
C67 C66 C103 125.7(2)
C62 C67 C66 116.7(2)
C62 C67 C68 118.6(2)
C66 C67 C68 124.7(2)
C59 C68 C69 118.1(2)
C59 C68 C67 119.7(2)
C69 C68 C67 121.6(2)
C70 C69 C68 121.6(2)
C70 C69 H69 119.2
C68 C69 H69 119.2
C69 C70 C71 121.8(2)
C69 C70 H70 119.1
C71 C70 H70 119.1
C72 C71 C58 120.7(2)
C72 C71 C70 120.2(2)
C58 C71 C70 119.0(2)
C55 C72 C71 121.3(2)
C55 C72 H72 119.3
C71 C72 H72 119.3
C78 C73 C74 117.5(2)
C78 C73 C55 122.9(2)
C74 C73 C55 119.5(2)
C75 C74 C73 121.1(2)
C75 C74 H74 119.5
C73 C74 H74 119.5
C74 C75 C76 121.3(2)
C74 C75 H75 119.4
C76 C75 H75 119.4
C77 C76 C75 117.6(2)
C77 C76 C79 122.5(2)
C75 C76 C79 119.9(2)
C78 C77 C76 121.2(2)
C78 C77 H77 119.4
C76 C77 H77 119.4
C77 C78 C73 121.3(2)
C77 C78 H78 119.3
C73 C78 H78 119.3
C76 C79 C80 113.3(2)
C76 C79 H79A 108.9
C80 C79 H79A 108.9
C76 C79 H79B 108.9
C80 C79 H79B 108.9
H79A C79 H79B 107.7
C81 C80 C79 113.1(2)
C81 C80 H80A 109.0
C79 C80 H80A 109.0
C81 C80 H80B 109.0
C79 C80 H80B 109.0
H80A C80 H80B 107.8
C82 C81 C80 113.9(2)
C82 C81 H81A 108.8
C80 C81 H81A 108.8
C82 C81 H81B 108.8
C80 C81 H81B 108.8
H81A C81 H81B 107.7
C81 C82 C83 113.9(2)
C81 C82 H82A 108.8
C83 C82 H82A 108.8
C81 C82 H82B 108.8
C83 C82 H82B 108.8
H82A C82 H82B 107.7
C84 C83 C82 112.3(2)
C84 C83 H83A 109.1
C82 C83 H83A 109.1
C84 C83 H83B 109.1
C82 C83 H83B 109.1
H83A C83 H83B 107.9
C83 C84 H84A 109.5
C83 C84 H84B 109.5
H84A C84 H84B 109.5
C83 C84 H84C 109.5
H84A C84 H84C 109.5
H84B C84 H84C 109.5
C90 C85 C86 118.7(2)
C90 C85 C57 119.8(2)
C86 C85 C57 121.5(2)
C87 C86 C85 120.2(2)
C87 C86 H86 119.9
C85 C86 H86 119.9
C86 C87 C88 120.1(2)
C86 C87 H87 120.0
C88 C87 H87 120.0
C89 C88 C87 120.0(2)
C89 C88 H88 120.0
C87 C88 H88 120.0
C88 C89 C90 120.2(2)
C88 C89 H89 119.9
C90 C89 H89 119.9
C89 C90 C85 120.7(2)
C89 C90 H90 119.6
C85 C90 H90 119.6
C92 C91 C96 117.9(2)
C92 C91 C64 121.7(2)
C96 C91 C64 120.4(2)
C91 C92 C93 120.9(2)
C91 C92 H92 119.6
C93 C92 H92 119.6
C92 C93 C94 121.3(2)
C92 C93 H93 119.4
C94 C93 H93 119.4
C95 C94 C93 117.7(2)
C95 C94 C97 120.4(2)
C93 C94 C97 121.8(2)
C96 C95 C94 121.3(2)
C96 C95 H95 119.3
C94 C95 H95 119.3
C95 C96 C91 120.9(2)
C95 C96 H96 119.5
C91 C96 H96 119.5
C94 C97 C98 110.5(2)
C94 C97 H97A 109.6
C98 C97 H97A 109.6
C94 C97 H97B 109.6
C98 C97 H97B 109.6
H97A C97 H97B 108.1
C99 C98 C97 114.6(2)
C99 C98 H98A 108.6
C97 C98 H98A 108.6
C99 C98 H98B 108.6
C97 C98 H98B 108.6
H98A C98 H98B 107.6
C100 C99 C98 114.2(2)
C100 C99 H99A 108.7
C98 C99 H99A 108.7
C100 C99 H99B 108.7
C98 C99 H99B 108.7
H99A C99 H99B 107.6
C99 C100 C101 113.5(2)
C99 C100 H10A 108.9
C101 C100 H10A 108.9
C99 C100 H10B 108.9
C101 C100 H10B 108.9
H10A C100 H10B 107.7
C102 C101 C100 111.4(3)
C102 C101 H10C 109.3
C100 C101 H10C 109.3
C102 C101 H10D 109.3
C100 C101 H10D 109.3
H10C C101 H10D 108.0
C101 C102 H10E 109.5
C101 C102 H10F 109.5
H10E C102 H10F 109.5
C101 C102 H10G 109.5
H10E C102 H10G 109.5
H10F C102 H10G 109.5
C104 C103 C108 119.3(2)
C104 C103 C66 120.9(2)
C108 C103 C66 119.7(2)
C105 C104 C103 119.7(2)
C105 C104 H104 120.1
C103 C104 H104 120.1
C104 C105 C106 120.4(3)
C104 C105 H105 119.8
C106 C105 H105 119.8
C107 C106 C105 119.7(3)
C107 C106 H106 120.2
C105 C106 H106 120.2
C106 C107 C108 120.2(3)
C106 C107 H107 119.9
C108 C107 H107 119.9
C107 C108 C103 120.7(3)
C107 C108 H108 119.6
C103 C108 H108 119.6

loop_
_geom_bond_atom_site_label_1
_geom_bond_atom_site_label_2
_geom_bond_distance
C1 C18 1.386(3)
C1 C2 1.408(3)
C1 C19 1.483(3)
C2 C3 1.377(3)
C2 H2 0.9500
C3 C4 1.435(3)
C3 C31 1.487(3)
C4 C17 1.424(3)
C4 C5 1.447(3)
C5 C14 1.419(3)
C5 C6 1.438(3)
C6 C7 1.354(3)
C6 H6 0.9500
C7 C8 1.431(3)
C7 H7 0.9500
C8 C9 1.400(3)
C8 C13 1.428(3)
C9 C10 1.381(3)
C9 H9 0.9500
C10 C11 1.412(3)
C10 C37 1.481(3)
C11 C12 1.374(3)
C11 H11 0.9500
C12 C13 1.436(3)
C12 C49 1.495(3)
C13 C14 1.457(3)
C14 C15 1.433(3)
C15 C16 1.356(3)
C15 H15 0.9500
C16 C17 1.428(3)
C16 H16 0.9500
C17 C18 1.403(3)
C18 H18 0.9500
C19 C20 1.396(3)
C19 C24 1.404(3)
C20 C21 1.391(3)
C20 H20 0.9500
C21 C22 1.394(4)
C21 H21 0.9500
C22 C23 1.391(4)
C22 C25 1.507(3)
C23 C24 1.384(3)
C23 H23 0.9500
C24 H24 0.9500
C25 C26 1.530(4)
C25 H25A 0.9900
C25 H25B 0.9900
C26 C27 1.527(3)
C26 H26A 0.9900
C26 H26B 0.9900
C27 C28 1.509(4)
C27 H27A 0.9900
C27 H27B 0.9900
C28 C29 1.536(4)
C28 H28A 0.9900
C28 H28B 0.9900
C29 C30 1.509(4)
C29 H29A 0.9900
C29 H29B 0.9900
C30 H30A 0.9800
C30 H30B 0.9800
C30 H30C 0.9800
C31 C32 1.392(3)
C31 C36 1.404(3)
C32 C33 1.388(3)
C32 H32 0.9500
C33 C34 1.381(3)
C33 H33 0.9500
C34 C35 1.392(3)
C34 H34 0.9500
C35 C36 1.380(3)
C35 H35 0.9500
C36 H36 0.9500
C37 C38 1.399(3)
C37 C42 1.403(3)
C38 C39 1.390(3)
C38 H38 0.9500
C39 C40 1.402(3)
C39 H39 0.9500
C40 C41 1.390(3)
C40 C43 1.511(3)
C41 C42 1.383(3)
C41 H41 0.9500
C42 H42 0.9500
C43 C44 1.531(3)
C43 H43A 0.9900
C43 H43B 0.9900
C44 C45 1.531(3)
C44 H44A 0.9900
C44 H44B 0.9900
C45 C46 1.524(4)
C45 H45A 0.9900
C45 H45B 0.9900
C46 C47 1.524(4)
C46 H46A 0.9900
C46 H46B 0.9900
C47 C48 1.510(4)
C47 H47A 0.9900
C47 H47B 0.9900
C48 H48A 0.9800
C48 H48B 0.9800
C48 H48C 0.9800
C49 C54 1.394(3)
C49 C50 1.395(3)
C50 C51 1.394(3)
C50 H50 0.9500
C51 C52 1.382(4)
C51 H51 0.9500
C52 C53 1.391(4)
C52 H52 0.9500
C53 C54 1.390(4)
C53 H53 0.9500
C54 H54 0.9500
C55 C72 1.384(3)
C55 C56 1.408(3)
C55 C73 1.480(3)
C56 C57 1.377(3)
C56 H56 0.9500
C57 C58 1.434(3)
C57 C85 1.489(3)
C58 C71 1.425(3)
C58 C59 1.461(3)
C59 C68 1.423(3)
C59 C60 1.429(3)
C60 C61 1.353(3)
C60 H60 0.9500
C61 C62 1.431(3)
C61 H61 0.9500
C62 C63 1.410(3)
C62 C67 1.424(3)
C63 C64 1.388(3)
C63 H63 0.9500
C64 C65 1.402(3)
C64 C91 1.483(3)
C65 C66 1.382(3)
C65 H65 0.9500
C66 C67 1.435(3)
C66 C103 1.491(3)
C67 C68 1.455(3)
C68 C69 1.430(3)
C69 C70 1.353(3)
C69 H69 0.9500
C70 C71 1.428(3)
C70 H70 0.9500
C71 C72 1.406(3)
C72 H72 0.9500
C73 C78 1.394(3)
C73 C74 1.399(3)
C74 C75 1.392(3)
C74 H74 0.9500
C75 C76 1.396(4)
C75 H75 0.9500
C76 C77 1.394(4)
C76 C79 1.514(3)
C77 C78 1.393(3)
C77 H77 0.9500
C78 H78 0.9500
C79 C80 1.533(3)
C79 H79A 0.9900
C79 H79B 0.9900
C80 C81 1.528(3)
C80 H80A 0.9900
C80 H80B 0.9900
C81 C82 1.527(4)
C81 H81A 0.9900
C81 H81B 0.9900
C82 C83 1.529(3)
C82 H82A 0.9900
C82 H82B 0.9900
C83 C84 1.526(4)
C83 H83A 0.9900
C83 H83B 0.9900
C84 H84A 0.9800
C84 H84B 0.9800
C84 H84C 0.9800
C85 C90 1.398(3)
C85 C86 1.401(3)
C86 C87 1.389(3)
C86 H86 0.9500
C87 C88 1.395(3)
C87 H87 0.9500
C88 C89 1.380(4)
C88 H88 0.9500
C89 C90 1.385(3)
C89 H89 0.9500
C90 H90 0.9500
C91 C92 1.391(3)
C91 C96 1.401(3)
C92 C93 1.391(3)
C92 H92 0.9500
C93 C94 1.394(3)
C93 H93 0.9500
C94 C95 1.393(3)
C94 C97 1.518(3)
C95 C96 1.384(3)
C95 H95 0.9500
C96 H96 0.9500
C97 C98 1.535(4)
C97 H97A 0.9900
C97 H97B 0.9900
C98 C99 1.535(4)
C98 H98A 0.9900
C98 H98B 0.9900
C99 C100 1.507(4)
C99 H99A 0.9900
C99 H99B 0.9900
C100 C101 1.529(4)
C100 H10A 0.9900
C100 H10B 0.9900
C101 C102 1.524(4)
C101 H10C 0.9900
C101 H10D 0.9900
C102 H10E 0.9800
C102 H10F 0.9800
C102 H10G 0.9800
C103 C104 1.390(3)
C103 C108 1.394(3)
C104 C105 1.389(4)
C104 H104 0.9500
C105 C106 1.394(4)
C105 H105 0.9500
C106 C107 1.376(4)
C106 H106 0.9500
C107 C108 1.381(4)
C107 H107 0.9500
C108 H108 0.9500

loop_
_geom_torsion_atom_site_label_1
_geom_torsion_atom_site_label_2
_geom_torsion_atom_site_label_3
_geom_torsion_atom_site_label_4
_geom_torsion
C18 C1 C2 C3 -4.2(4)
C19 C1 C2 C3 178.5(2)
C1 C2 C3 C4 -2.4(4)
C1 C2 C3 C31 174.6(2)
C2 C3 C4 C17 8.7(3)
C31 C3 C4 C17 -168.1(2)
C2 C3 C4 C5 -168.3(2)
C31 C3 C4 C5 14.9(4)
C17 C4 C5 C14 15.6(3)
C3 C4 C5 C14 -167.4(2)
C17 C4 C5 C6 -155.9(2)
C3 C4 C5 C6 21.0(4)
C14 C5 C6 C7 3.2(3)
C4 C5 C6 C7 174.9(2)
C5 C6 C7 C8 4.6(4)
C6 C7 C8 C9 178.6(2)
C6 C7 C8 C13 -3.8(3)
C13 C8 C9 C10 1.2(4)
C7 C8 C9 C10 178.7(2)
C8 C9 C10 C11 3.0(4)
C8 C9 C10 C37 -175.6(2)
C9 C10 C11 C12 -3.1(4)
C37 C10 C11 C12 175.6(2)
C10 C11 C12 C13 -1.0(4)
C10 C11 C12 C49 177.3(2)
C9 C8 C13 C12 -5.1(3)
C7 C8 C13 C12 177.4(2)
C9 C8 C13 C14 172.9(2)
C7 C8 C13 C14 -4.6(3)
C11 C12 C13 C8 5.0(3)
C49 C12 C13 C8 -173.2(2)
C11 C12 C13 C14 -172.9(2)
C49 C12 C13 C14 9.0(4)
C6 C5 C14 C15 160.7(2)
C4 C5 C14 C15 -11.1(3)
C6 C5 C14 C13 -11.6(3)
C4 C5 C14 C13 176.6(2)
C8 C13 C14 C5 12.4(3)
C12 C13 C14 C5 -169.8(2)
C8 C13 C14 C15 -159.5(2)
C12 C13 C14 C15 18.3(3)
C5 C14 C15 C16 0.8(3)
C13 C14 C15 C16 172.9(2)
C14 C15 C16 C17 4.9(4)
C3 C4 C17 C18 -8.7(3)
C5 C4 C17 C18 168.5(2)
C3 C4 C17 C16 173.0(2)
C5 C4 C17 C16 -9.8(3)
C15 C16 C17 C18 -178.5(2)
C15 C16 C17 C4 -0.2(4)
C2 C1 C18 C17 4.2(4)
C19 C1 C18 C17 -178.5(2)
C4 C17 C18 C1 2.4(4)
C16 C17 C18 C1 -179.4(2)
C18 C1 C19 C20 35.6(4)
C2 C1 C19 C20 -147.2(2)
C18 C1 C19 C24 -144.6(3)
C2 C1 C19 C24 32.6(3)
C24 C19 C20 C21 -0.2(4)
C1 C19 C20 C21 179.7(2)
C19 C20 C21 C22 -0.4(4)
C20 C21 C22 C23 0.4(4)
C20 C21 C22 C25 -178.7(2)
C21 C22 C23 C24 0.2(4)
C25 C22 C23 C24 179.3(2)
C22 C23 C24 C19 -0.8(4)
C20 C19 C24 C23 0.8(4)
C1 C19 C24 C23 -179.1(2)
C23 C22 C25 C26 -96.7(3)
C21 C22 C25 C26 82.3(3)
C22 C25 C26 C27 165.7(2)
C25 C26 C27 C28 -173.6(2)
C26 C27 C28 C29 175.4(2)
C27 C28 C29 C30 -168.8(2)
C2 C3 C31 C32 53.0(3)
C4 C3 C31 C32 -130.1(3)
C2 C3 C31 C36 -126.0(2)
C4 C3 C31 C36 50.9(3)
C36 C31 C32 C33 -2.5(4)
C3 C31 C32 C33 178.5(2)
C31 C32 C33 C34 1.4(4)
C32 C33 C34 C35 0.4(4)
C33 C34 C35 C36 -1.1(4)
C34 C35 C36 C31 0.0(4)
C32 C31 C36 C35 1.7(4)
C3 C31 C36 C35 -179.2(2)
C9 C10 C37 C38 34.5(4)
C11 C10 C37 C38 -144.1(2)
C9 C10 C37 C42 -149.0(2)
C11 C10 C37 C42 32.4(3)
C42 C37 C38 C39 -1.7(3)
C10 C37 C38 C39 174.9(2)
C37 C38 C39 C40 0.8(4)
C38 C39 C40 C41 0.5(3)
C38 C39 C40 C43 177.5(2)
C39 C40 C41 C42 -1.0(4)
C43 C40 C41 C42 -178.0(2)
C40 C41 C42 C37 0.1(4)
C38 C37 C42 C41 1.2(3)
C10 C37 C42 C41 -175.4(2)
C41 C40 C43 C44 81.9(3)
C39 C40 C43 C44 -95.0(3)
C40 C43 C44 C45 -179.4(2)
C43 C44 C45 C46 66.3(3)
C44 C45 C46 C47 166.4(3)
C45 C46 C47 C48 175.7(3)
C11 C12 C49 C54 -111.9(3)
C13 C12 C49 C54 66.3(3)
C11 C12 C49 C50 66.2(3)
C13 C12 C49 C50 -115.6(3)
C54 C49 C50 C51 -2.7(4)
C12 C49 C50 C51 179.2(2)
C49 C50 C51 C52 1.8(4)
C50 C51 C52 C53 0.6(4)
C51 C52 C53 C54 -2.2(4)
C52 C53 C54 C49 1.3(4)
C50 C49 C54 C53 1.1(4)
C12 C49 C54 C53 179.3(2)
C72 C55 C56 C57 5.5(4)
C73 C55 C56 C57 -172.3(2)
C55 C56 C57 C58 2.0(4)
C55 C56 C57 C85 -175.9(2)
C56 C57 C58 C71 -9.1(3)
C85 C57 C58 C71 168.7(2)
C56 C57 C58 C59 166.3(2)
C85 C57 C58 C59 -15.9(4)
C71 C58 C59 C68 -16.7(3)
C57 C58 C59 C68 168.0(2)
C71 C58 C59 C60 153.9(2)
C57 C58 C59 C60 -21.5(4)
C68 C59 C60 C61 -2.9(3)
C58 C59 C60 C61 -173.6(2)
C59 C60 C61 C62 -4.3(4)
C60 C61 C62 C63 -179.2(2)
C60 C61 C62 C67 2.5(4)
C67 C62 C63 C64 -0.6(4)
C61 C62 C63 C64 -178.8(2)
C62 C63 C64 C65 -3.3(3)
C62 C63 C64 C91 175.6(2)
C63 C64 C65 C66 3.0(4)
C91 C64 C65 C66 -176.0(2)
C64 C65 C66 C67 1.4(4)
C64 C65 C66 C103 -177.0(2)
C63 C62 C67 C66 4.9(3)
C61 C62 C67 C66 -176.9(2)
C63 C62 C67 C68 -172.1(2)
C61 C62 C67 C68 6.1(3)
C65 C66 C67 C62 -5.2(3)
C103 C66 C67 C62 173.0(2)
C65 C66 C67 C68 171.6(2)
C103 C66 C67 C68 -10.2(4)
C60 C59 C68 C69 -159.5(2)
C58 C59 C68 C69 11.3(3)
C60 C59 C68 C67 11.6(3)
C58 C59 C68 C67 -177.6(2)
C62 C67 C68 C59 -13.2(3)
C66 C67 C68 C59 170.1(2)
C62 C67 C68 C69 157.6(2)
C66 C67 C68 C69 -19.1(4)
C59 C68 C69 C70 0.0(3)
C67 C68 C69 C70 -170.9(2)
C68 C69 C70 C71 -6.0(4)
C57 C58 C71 C72 9.0(3)
C59 C58 C71 C72 -166.7(2)
C57 C58 C71 C70 -173.4(2)
C59 C58 C71 C70 10.8(3)
C69 C70 C71 C72 177.8(2)
C69 C70 C71 C58 0.3(4)
C56 C55 C72 C71 -5.6(4)
C73 C55 C72 C71 172.2(2)
C58 C71 C72 C55 -1.6(4)
C70 C71 C72 C55 -179.2(2)
C72 C55 C73 C78 143.3(3)
C56 C55 C73 C78 -39.0(4)
C72 C55 C73 C74 -39.4(4)
C56 C55 C73 C74 138.3(2)
C78 C73 C74 C75 -0.5(4)
C55 C73 C74 C75 -177.9(2)
C73 C74 C75 C76 1.2(4)
C74 C75 C76 C77 -1.1(4)
C74 C75 C76 C79 178.8(2)
C75 C76 C77 C78 0.3(4)
C79 C76 C77 C78 -179.5(2)
C76 C77 C78 C73 0.4(4)
C74 C73 C78 C77 -0.3(4)
C55 C73 C78 C77 177.0(2)
C77 C76 C79 C80 98.2(3)
C75 C76 C79 C80 -81.6(3)
C76 C79 C80 C81 164.8(2)
C79 C80 C81 C82 173.0(2)
C80 C81 C82 C83 -81.0(3)
C81 C82 C83 C84 -78.6(3)
C56 C57 C85 C90 -52.1(3)
C58 C57 C85 C90 130.0(2)
C56 C57 C85 C86 128.0(2)
C58 C57 C85 C86 -49.9(3)
C90 C85 C86 C87 -1.3(3)
C57 C85 C86 C87 178.6(2)
C85 C86 C87 C88 -0.5(4)
C86 C87 C88 C89 1.8(4)
C87 C88 C89 C90 -1.3(4)
C88 C89 C90 C85 -0.5(4)
C86 C85 C90 C89 1.8(3)
C57 C85 C90 C89 -178.1(2)
C63 C64 C91 C92 -34.5(4)
C65 C64 C91 C92 144.4(2)
C63 C64 C91 C96 148.7(2)
C65 C64 C91 C96 -32.5(3)
C96 C91 C92 C93 1.7(3)
C64 C91 C92 C93 -175.2(2)
C91 C92 C93 C94 -1.3(4)
C92 C93 C94 C95 0.6(4)
C92 C93 C94 C97 -176.4(2)
C93 C94 C95 C96 -0.5(4)
C97 C94 C95 C96 176.6(2)
C94 C95 C96 C91 1.0(4)
C92 C91 C96 C95 -1.6(3)
C64 C91 C96 C95 175.4(2)
C95 C94 C97 C98 -77.1(3)
C93 C94 C97 C98 99.9(3)
C94 C97 C98 C99 178.7(2)
C97 C98 C99 C100 -60.2(4)
C98 C99 C100 C101 -168.5(3)
C99 C100 C101 C102 -173.2(3)
C65 C66 C103 C104 111.5(3)
C67 C66 C103 C104 -66.7(3)
C65 C66 C103 C108 -65.4(3)
C67 C66 C103 C108 116.4(3)
C108 C103 C104 C105 -0.2(4)
C66 C103 C104 C105 -177.1(2)
C103 C104 C105 C106 -1.1(4)
C104 C105 C106 C107 0.7(4)
C105 C106 C107 C108 1.0(5)
C106 C107 C108 C103 -2.3(4)
C104 C103 C108 C107 1.9(4)
C66 C103 C108 C107 178.8(2)
